data_7152620
loop_
_publ_author_name
'Iaroshenko, Viktor O.'
'Savych, Iryna'
'Villinger, Alexander'
'Sosnovskikh, Vyacheslav Ya'
'Langer, Peter'

_publ_section_title
;
 Reactions of 3-acylchromones with dimethyl 1,3-acetonedicarboxylate and
 1,3-diphenylacetone: one-pot synthesis of functionalized
 2-hydroxybenzophenones, 6H-benzo[c]chromenes and benzo[c]coumarins.
;
_journal_issue 47
_journal_name_full 'Organic &amp; biomolecular chemistry'
_journal_page_first 9344
_journal_page_last 9348
_journal_paper_doi 10.1039/c2ob07020k
_journal_volume 10
_journal_year 2012
_chemical_formula_moiety 'C22 H14 O6'
_chemical_formula_sum 'C22 H14 O6'
_chemical_formula_weight 374.33
_chemical_name_systematic
;
?
;
_space_group_IT_number 2
_symmetry_cell_setting triclinic
_symmetry_Int_Tables_number 2
_symmetry_space_group_name_Hall '-P 1'
_symmetry_space_group_name_H-M 'P -1'
_atom_sites_solution_hydrogens geom
_atom_sites_solution_primary direct
_atom_sites_solution_secondary difmap
_audit_creation_method SHELXL-97
_cell_angle_alpha 95.198(2)
_cell_angle_beta 97.489(2)
_cell_angle_gamma 90.900(2)
_cell_formula_units_Z 2
_cell_length_a 8.0894(4)
_cell_length_b 8.8477(4)
_cell_length_c 11.6944(5)
_cell_measurement_reflns_used 5990
_cell_measurement_temperature 173(2)
_cell_measurement_theta_max 60.163
_cell_measurement_theta_min 4.625
_cell_volume 826.13(7)
_computing_cell_refinement 'Bruker Apex V7.51A'
_computing_data_collection 'Bruker Apex V7.51A'
_computing_data_reduction 'Bruker SAINT'
_computing_molecular_graphics 'ORTEP-3v2.01 (Farrugia, 1997)'
_computing_publication_material SHELXL-97
_computing_structure_refinement 'SHELXL-97 (Sheldrick, 1997)'
_computing_structure_solution 'SHELXS-97 (Sheldrick, 1997)'
_diffrn_ambient_temperature 173(2)
_diffrn_measured_fraction_theta_full 0.965
_diffrn_measured_fraction_theta_max 0.965
_diffrn_measurement_device_type 'Bruker Apex Kappa II-CCD-diffractometer'
_diffrn_measurement_method 'phi and omega scans'
_diffrn_radiation_monochromator graphite
_diffrn_radiation_source 'sealed tube'
_diffrn_radiation_type MoK\a
_diffrn_radiation_wavelength 0.71073
_diffrn_reflns_av_R_equivalents 0.0273
_diffrn_reflns_av_sigmaI/netI 0.0344
_diffrn_reflns_limit_h_max 10
_diffrn_reflns_limit_h_min -11
_diffrn_reflns_limit_k_max 12
_diffrn_reflns_limit_k_min -12
_diffrn_reflns_limit_l_max 16
_diffrn_reflns_limit_l_min -16
_diffrn_reflns_number 16616
_diffrn_reflns_theta_full 29.99
_diffrn_reflns_theta_max 29.99
_diffrn_reflns_theta_min 1.76
_exptl_absorpt_coefficient_mu 0.111
_exptl_absorpt_correction_T_max 0.9912
_exptl_absorpt_correction_T_min 0.9782
_exptl_absorpt_correction_type multi-scan
_exptl_absorpt_process_details '(SADABS; Sheldrick, 2004)'
_exptl_crystal_colour colourless
_exptl_crystal_density_diffrn 1.505
_exptl_crystal_density_method 'not measured'
_exptl_crystal_description block
_exptl_crystal_F_000 388
_exptl_crystal_size_max 0.20
_exptl_crystal_size_mid 0.18
_exptl_crystal_size_min 0.08
_refine_diff_density_max 0.384
_refine_diff_density_min -0.242
_refine_diff_density_rms 0.052
_refine_ls_extinction_method none
_refine_ls_goodness_of_fit_ref 1.043
_refine_ls_hydrogen_treatment mixed
_refine_ls_matrix_type full
_refine_ls_number_parameters 258
_refine_ls_number_reflns 4657
_refine_ls_number_restraints 0
_refine_ls_restrained_S_all 1.043
_refine_ls_R_factor_all 0.0703
_refine_ls_R_factor_gt 0.0436
_refine_ls_shift/su_max 0.000
_refine_ls_shift/su_mean 0.000
_refine_ls_structure_factor_coef Fsqd
_refine_ls_weighting_details 'calc w=1/[\s^2^(Fo^2^)+(0.0554P)^2^+0.2416P] where P=(Fo^2^+2Fc^2^)/3'
_refine_ls_weighting_scheme calc
_refine_ls_wR_factor_gt 0.1064
_refine_ls_wR_factor_ref 0.1233
_reflns_number_gt 3343
_reflns_number_total 4657
_reflns_threshold_expression >2\s(I)
_cod_data_source_file c2ob07020k.txt
_cod_data_source_block av_is2002
_cod_original_cell_volume 826.12(7)
_cod_database_code 7152620

loop_
_symmetry_equiv_pos_as_xyz
'x, y, z'
'-x, -y, -z'

loop_
_atom_site_label
_atom_site_type_symbol
_atom_site_fract_x
_atom_site_fract_y
_atom_site_fract_z
_atom_site_U_iso_or_equiv
_atom_site_adp_type
_atom_site_occupancy
_atom_site_symmetry_multiplicity
_atom_site_calc_flag
_atom_site_refinement_flags
O1 O 0.12874(12) 0.19967(10) 0.45199(8) 0.0230(2) Uani 1 1 d .
O2 O 0.07717(12) 0.31198(10) 0.61698(8) 0.0227(2) Uani 1 1 d .
O3 O 0.15885(13) 0.58875(11) 0.67895(8) 0.0237(2) Uani 1 1 d .
O4 O 0.39535(17) 0.98202(12) 0.60704(10) 0.0447(3) Uani 1 1 d .
O5 O 0.23605(13) 0.87898(10) 0.72200(8) 0.0262(2) Uani 1 1 d .
O6 O 0.57620(12) 0.64632(11) 0.25885(8) 0.0263(2) Uani 1 1 d .
C1 C 0.14131(16) 0.32368(14) 0.52907(11) 0.0182(3) Uani 1 1 d .
C2 C 0.22313(15) 0.46152(13) 0.50089(11) 0.0159(2) Uani 1 1 d .
C3 C 0.22663(16) 0.59286(14) 0.58115(11) 0.0172(3) Uani 1 1 d .
C4 C 0.30104(16) 0.72775(14) 0.55515(11) 0.0180(3) Uani 1 1 d .
C5 C 0.36615(16) 0.72845(14) 0.45125(11) 0.0186(3) Uani 1 1 d .
H5 H 0.4179 0.8195 0.4345 0.022 Uiso 1 1 calc R
C6 C 0.35954(16) 0.60255(14) 0.37035(11) 0.0169(3) Uani 1 1 d .
C7 C 0.28959(16) 0.46444(13) 0.39562(11) 0.0160(2) Uani 1 1 d .
C8 C 0.28290(16) 0.32212(14) 0.31946(11) 0.0173(3) Uani 1 1 d .
C9 C 0.35702(17) 0.30037(14) 0.21743(12) 0.0217(3) Uani 1 1 d .
H9 H 0.4214 0.3809 0.1953 0.026 Uiso 1 1 calc R
C10 C 0.33843(19) 0.16440(15) 0.14845(13) 0.0262(3) Uani 1 1 d .
H10 H 0.3881 0.1531 0.0790 0.031 Uiso 1 1 calc R
C11 C 0.24749(19) 0.04415(15) 0.18005(13) 0.0275(3) Uani 1 1 d .
H11 H 0.2320 -0.0481 0.1311 0.033 Uiso 1 1 calc R
C12 C 0.17984(18) 0.05880(15) 0.28245(13) 0.0257(3) Uani 1 1 d .
H12 H 0.1210 -0.0241 0.3062 0.031 Uiso 1 1 calc R
C13 C 0.19896(17) 0.19669(14) 0.35053(11) 0.0196(3) Uani 1 1 d .
C14 C 0.31633(17) 0.87560(15) 0.62954(11) 0.0209(3) Uani 1 1 d .
C15 C 0.2513(2) 1.02235(16) 0.79340(13) 0.0302(3) Uani 1 1 d .
H15A H 0.3690 1.0448 0.8229 0.045 Uiso 1 1 calc R
H15B H 0.1875 1.0160 0.8586 0.045 Uiso 1 1 calc R
H15C H 0.2076 1.1033 0.7470 0.045 Uiso 1 1 calc R
C16 C 0.42649(17) 0.63067(13) 0.25986(11) 0.0178(3) Uani 1 1 d .
C17 C 0.30600(16) 0.64925(13) 0.15455(11) 0.0179(3) Uani 1 1 d .
C18 C 0.13575(17) 0.65998(14) 0.15945(12) 0.0213(3) Uani 1 1 d .
H18 H 0.0928 0.6509 0.2304 0.026 Uiso 1 1 calc R
C19 C 0.02838(18) 0.68413(15) 0.06009(13) 0.0261(3) Uani 1 1 d .
H19 H -0.0879 0.6922 0.0634 0.031 Uiso 1 1 calc R
C20 C 0.0906(2) 0.69645(16) -0.04325(12) 0.0279(3) Uani 1 1 d .
H20 H 0.0171 0.7135 -0.1108 0.033 Uiso 1 1 calc R
C21 C 0.2601(2) 0.68400(16) -0.04891(12) 0.0279(3) Uani 1 1 d .
H21 H 0.3023 0.6914 -0.1204 0.034 Uiso 1 1 calc R
C22 C 0.36793(18) 0.66085(15) 0.04959(11) 0.0230(3) Uani 1 1 d .
H22 H 0.4841 0.6528 0.0458 0.028 Uiso 1 1 calc R
H1 H 0.123(2) 0.489(2) 0.6806(16) 0.044(5) Uiso 1 1 d .

loop_
_atom_site_aniso_label
_atom_site_aniso_U_11
_atom_site_aniso_U_22
_atom_site_aniso_U_33
_atom_site_aniso_U_23
_atom_site_aniso_U_13
_atom_site_aniso_U_12
O1 0.0286(5) 0.0179(4) 0.0229(5) 0.0007(4) 0.0070(4) -0.0057(4)
O2 0.0244(5) 0.0242(5) 0.0205(5) 0.0049(4) 0.0056(4) -0.0044(4)
O3 0.0330(6) 0.0230(5) 0.0165(5) 0.0009(4) 0.0099(4) -0.0049(4)
O4 0.0695(9) 0.0269(6) 0.0406(7) -0.0112(5) 0.0312(6) -0.0222(5)
O5 0.0380(6) 0.0201(5) 0.0210(5) -0.0040(4) 0.0105(4) -0.0038(4)
O6 0.0214(5) 0.0337(5) 0.0240(5) 0.0041(4) 0.0038(4) -0.0048(4)
C1 0.0170(6) 0.0193(6) 0.0178(6) 0.0029(5) 0.0002(5) -0.0008(5)
C2 0.0153(6) 0.0170(6) 0.0152(6) 0.0028(4) 0.0001(5) -0.0009(5)
C3 0.0178(6) 0.0203(6) 0.0131(6) 0.0020(4) 0.0007(5) -0.0006(5)
C4 0.0194(6) 0.0185(6) 0.0153(6) 0.0002(4) 0.0004(5) -0.0008(5)
C5 0.0198(6) 0.0179(6) 0.0177(6) 0.0023(5) 0.0016(5) -0.0038(5)
C6 0.0170(6) 0.0190(6) 0.0145(6) 0.0018(4) 0.0009(5) -0.0017(5)
C7 0.0151(6) 0.0165(6) 0.0157(6) 0.0014(4) -0.0007(5) -0.0005(4)
C8 0.0176(6) 0.0165(6) 0.0171(6) 0.0011(4) 0.0001(5) 0.0000(5)
C9 0.0255(7) 0.0180(6) 0.0220(7) 0.0011(5) 0.0054(6) -0.0003(5)
C10 0.0317(8) 0.0226(7) 0.0248(7) -0.0019(5) 0.0081(6) 0.0025(6)
C11 0.0325(8) 0.0182(6) 0.0304(8) -0.0053(5) 0.0045(6) -0.0002(5)
C12 0.0277(7) 0.0170(6) 0.0319(8) 0.0004(5) 0.0043(6) -0.0042(5)
C13 0.0202(6) 0.0203(6) 0.0184(6) 0.0015(5) 0.0031(5) -0.0004(5)
C14 0.0242(7) 0.0206(6) 0.0176(6) -0.0008(5) 0.0036(5) -0.0028(5)
C15 0.0424(9) 0.0223(7) 0.0252(7) -0.0072(5) 0.0083(7) -0.0020(6)
C16 0.0218(7) 0.0142(5) 0.0173(6) -0.0007(4) 0.0044(5) -0.0030(5)
C17 0.0232(7) 0.0144(5) 0.0160(6) 0.0001(4) 0.0035(5) -0.0017(5)
C18 0.0245(7) 0.0203(6) 0.0197(6) 0.0016(5) 0.0050(6) -0.0031(5)
C19 0.0234(7) 0.0239(7) 0.0295(8) 0.0009(5) -0.0009(6) -0.0019(5)
C20 0.0356(8) 0.0255(7) 0.0201(7) 0.0015(5) -0.0052(6) -0.0006(6)
C21 0.0384(9) 0.0300(7) 0.0156(6) 0.0022(5) 0.0048(6) 0.0003(6)
C22 0.0269(7) 0.0242(6) 0.0187(6) 0.0018(5) 0.0065(6) 0.0010(5)

loop_
_atom_type_symbol
_atom_type_description
_atom_type_scat_dispersion_real
_atom_type_scat_dispersion_imag
_atom_type_scat_source
C C 0.0033 0.0016 'International Tables Vol C Tables 4.2.6.8 and 6.1.1.4'
H H 0.0000 0.0000 'International Tables Vol C Tables 4.2.6.8 and 6.1.1.4'
O O 0.0106 0.0060 'International Tables Vol C Tables 4.2.6.8 and 6.1.1.4'

loop_
_geom_angle_atom_site_label_1
_geom_angle_atom_site_label_2
_geom_angle_atom_site_label_3
_geom_angle
C1 O1 C13 121.84(10)
C3 O3 H1 106.0(12)
C14 O5 C15 114.55(11)
O2 C1 O1 116.02(11)
O2 C1 C2 125.00(12)
O1 C1 C2 118.94(11)
C7 C2 C3 121.72(11)
C7 C2 C1 120.61(11)
C3 C2 C1 117.62(11)
O3 C3 C4 120.36(11)
O3 C3 C2 120.76(11)
C4 C3 C2 118.88(12)
C5 C4 C3 118.61(11)
C5 C4 C14 115.41(11)
C3 C4 C14 125.98(12)
C4 C5 C6 123.30(12)
C4 C5 H5 118.3
C6 C5 H5 118.3
C5 C6 C7 119.26(12)
C5 C6 C16 114.74(11)
C7 C6 C16 125.98(11)
C2 C7 C6 118.18(11)
C2 C7 C8 117.63(11)
C6 C7 C8 124.19(11)
C13 C8 C9 116.33(11)
C13 C8 C7 118.33(12)
C9 C8 C7 125.34(11)
C10 C9 C8 121.42(13)
C10 C9 H9 119.3
C8 C9 H9 119.3
C9 C10 C11 120.34(13)
C9 C10 H10 119.8
C11 C10 H10 119.8
C12 C11 C10 119.87(13)
C12 C11 H11 120.1
C10 C11 H11 120.1
C11 C12 C13 119.01(12)
C11 C12 H12 120.5
C13 C12 H12 120.5
O1 C13 C12 114.73(11)
O1 C13 C8 122.38(11)
C12 C13 C8 122.89(13)
O4 C14 O5 122.93(12)
O4 C14 C4 122.19(13)
O5 C14 C4 114.88(11)
O5 C15 H15A 109.5
O5 C15 H15B 109.5
H15A C15 H15B 109.5
O5 C15 H15C 109.5
H15A C15 H15C 109.5
H15B C15 H15C 109.5
O6 C16 C17 121.00(12)
O6 C16 C6 120.17(12)
C17 C16 C6 118.70(11)
C18 C17 C22 119.74(12)
C18 C17 C16 121.68(11)
C22 C17 C16 118.55(12)
C17 C18 C19 119.83(12)
C17 C18 H18 120.1
C19 C18 H18 120.1
C20 C19 C18 120.10(14)
C20 C19 H19 119.9
C18 C19 H19 119.9
C19 C20 C21 120.29(13)
C19 C20 H20 119.9
C21 C20 H20 119.9
C22 C21 C20 120.00(13)
C22 C21 H21 120.0
C20 C21 H21 120.0
C21 C22 C17 120.03(13)
C21 C22 H22 120.0
C17 C22 H22 120.0

loop_
_geom_bond_atom_site_label_1
_geom_bond_atom_site_label_2
_geom_bond_distance
O1 C1 1.3492(15)
O1 C13 1.3789(16)
O2 C1 1.2220(16)
O3 C3 1.3343(15)
O3 H1 0.93(2)
O4 C14 1.1975(17)
O5 C14 1.3303(16)
O5 C15 1.4484(16)
O6 C16 1.2185(16)
C1 C2 1.4624(17)
C2 C7 1.4082(18)
C2 C3 1.4236(17)
C3 C4 1.4036(18)
C4 C5 1.3863(18)
C4 C14 1.4980(17)
C5 C6 1.3902(17)
C5 H5 0.9500
C6 C7 1.4100(17)
C6 C16 1.5037(17)
C7 C8 1.4710(17)
C8 C13 1.3923(18)
C8 C9 1.4031(18)
C9 C10 1.3811(18)
C9 H9 0.9500
C10 C11 1.388(2)
C10 H10 0.9500
C11 C12 1.377(2)
C11 H11 0.9500
C12 C13 1.3900(18)
C12 H12 0.9500
C15 H15A 0.9800
C15 H15B 0.9800
C15 H15C 0.9800
C16 C17 1.4908(18)
C17 C18 1.3902(19)
C17 C22 1.3963(18)
C18 C19 1.392(2)
C18 H18 0.9500
C19 C20 1.381(2)
C19 H19 0.9500
C20 C21 1.387(2)
C20 H20 0.9500
C21 C22 1.384(2)
C21 H21 0.9500
C22 H22 0.9500

loop_
_geom_torsion_atom_site_label_1
_geom_torsion_atom_site_label_2
_geom_torsion_atom_site_label_3
_geom_torsion_atom_site_label_4
_geom_torsion
C13 O1 C1 O2 -178.51(11)
C13 O1 C1 C2 3.70(18)
O2 C1 C2 C7 -178.33(12)
O1 C1 C2 C7 -0.75(18)
O2 C1 C2 C3 -0.9(2)
O1 C1 C2 C3 176.73(11)
C7 C2 C3 O3 178.13(11)
C1 C2 C3 O3 0.68(18)
C7 C2 C3 C4 -1.14(19)
C1 C2 C3 C4 -178.59(11)
O3 C3 C4 C5 -178.31(12)
C2 C3 C4 C5 0.96(19)
O3 C3 C4 C14 1.0(2)
C2 C3 C4 C14 -179.70(12)
C3 C4 C5 C6 0.9(2)
C14 C4 C5 C6 -178.48(12)
C4 C5 C6 C7 -2.6(2)
C4 C5 C6 C16 175.84(12)
C3 C2 C7 C6 -0.54(19)
C1 C2 C7 C6 176.84(11)
C3 C2 C7 C8 178.86(11)
C1 C2 C7 C8 -3.76(18)
C5 C6 C7 C2 2.36(18)
C16 C6 C7 C2 -175.93(12)
C5 C6 C7 C8 -177.00(12)
C16 C6 C7 C8 4.7(2)
C2 C7 C8 C13 5.48(18)
C6 C7 C8 C13 -175.16(12)
C2 C7 C8 C9 -173.46(12)
C6 C7 C8 C9 5.9(2)
C13 C8 C9 C10 3.8(2)
C7 C8 C9 C10 -177.22(13)
C8 C9 C10 C11 -1.2(2)
C9 C10 C11 C12 -2.0(2)
C10 C11 C12 C13 2.4(2)
C1 O1 C13 C12 177.84(12)
C1 O1 C13 C8 -1.88(19)
C11 C12 C13 O1 -179.24(12)
C11 C12 C13 C8 0.5(2)
C9 C8 C13 O1 176.19(11)
C7 C8 C13 O1 -2.84(19)
C9 C8 C13 C12 -3.5(2)
C7 C8 C13 C12 177.45(12)
C15 O5 C14 O4 0.2(2)
C15 O5 C14 C4 -179.93(12)
C5 C4 C14 O4 -7.9(2)
C3 C4 C14 O4 172.73(14)
C5 C4 C14 O5 172.24(11)
C3 C4 C14 O5 -7.1(2)
C5 C6 C16 O6 73.27(16)
C7 C6 C16 O6 -108.37(15)
C5 C6 C16 C17 -102.66(13)
C7 C6 C16 C17 75.71(16)
O6 C16 C17 C18 -167.81(12)
C6 C16 C17 C18 8.08(17)
O6 C16 C17 C22 10.13(18)
C6 C16 C17 C22 -173.98(11)
C22 C17 C18 C19 -0.82(18)
C16 C17 C18 C19 177.10(11)
C17 C18 C19 C20 0.4(2)
C18 C19 C20 C21 0.4(2)
C19 C20 C21 C22 -0.7(2)
C20 C21 C22 C17 0.3(2)
C18 C17 C22 C21 0.45(19)
C16 C17 C22 C21 -177.53(12)
